data_7233858
loop_
_publ_author_name
'E. D. Glowacki'
'D. H. Apaydin'
'Z. Bozkurt'
'U. Monkowius'
'K. Demirak'
'E. Tordin'
'M. Himmelsbach'
'C. Schwarzinger'
'M. Burian'
'R. T. Lechner'
'N. Demitri'
'G. Voss'
'N. S. Sariciftci'

_publ_section_title
;
 Air-stable organic semiconductors based on 6,6'-dithienylindigo and
 polymers thereof
;
_journal_name_full 'Journal of Materials Chemistry C'
_journal_page_first 8089
_journal_page_last 8097
_journal_paper_doi 10.1039/C4TC00651H
_journal_volume 2
_journal_year 2014
_chemical_absolute_configuration rm
_chemical_formula_moiety "'C24 H14 N2 O2 S2'"
_chemical_formula_sum 'C24 H14 N2 O2 S2'
_chemical_formula_weight 426.50
_chemical_name_common DTI
_chemical_name_systematic 6,6?-dithienylindigo
_chemical_properties_physical 'semiconductor, photo-sensitive'
_space_group_crystal_system monoclinic
_space_group_IT_number 14
_space_group_name_Hall '-P 2ybc'
_space_group_name_H-M_alt 'P 1 21/c 1'
_symmetry_cell_setting monoclinic
_symmetry_Int_Tables_number 14
_symmetry_space_group_name_H-M 'P 1 21/c 1'
_atom_sites_solution_hydrogens geom
_atom_sites_solution_primary direct
_atom_sites_solution_secondary difmap
_cell_angle_alpha 90
_cell_angle_beta 91.932(9)
_cell_angle_gamma 90
_cell_formula_units_Z 2
_cell_length_a 6.7320(9)
_cell_length_b 4.7810(2)
_cell_length_c 28.0980(10)
_cell_measurement_reflns_used 10544
_cell_measurement_temperature 100(2)
_cell_measurement_theta_max 32.38
_cell_measurement_theta_min 1.43
_cell_volume 903.84(13)
_computing_cell_refinement XDS
_computing_data_collection 'Elettra XRD1 Data Collection SW'
_computing_data_reduction XDS
_computing_molecular_graphics 'Ortep3 for Windows - PyMol'
_computing_publication_material 'enCIFer - publCIF'
_computing_structure_refinement 'SHELXL-2014 (Sheldrick, 2014)'
_computing_structure_solution Sir2011
_diffrn_ambient_temperature 100(2)
_diffrn_measured_fraction_theta_full 0.961
_diffrn_measured_fraction_theta_max 0.964
_diffrn_measurement_device_type
;
'Huber 4-circles Kappa Goniometer, Pilatus 2M detector'
;
_diffrn_measurement_method 'Rotating crystal'
_diffrn_radiation_probe x-ray
_diffrn_radiation_type Synchrotron
_diffrn_radiation_wavelength 0.700
_diffrn_reflns_av_R_equivalents 0.0751
_diffrn_reflns_av_unetI/netI 0.0503
_diffrn_reflns_Laue_measured_fraction_full 0.961
_diffrn_reflns_Laue_measured_fraction_max 0.964
_diffrn_reflns_limit_h_max 9
_diffrn_reflns_limit_h_min -9
_diffrn_reflns_limit_k_max 6
_diffrn_reflns_limit_k_min -6
_diffrn_reflns_limit_l_max 37
_diffrn_reflns_limit_l_min -37
_diffrn_reflns_number 12780
_diffrn_reflns_point_group_measured_fraction_full 0.961
_diffrn_reflns_point_group_measured_fraction_max 0.964
_diffrn_reflns_theta_full 24.835
_diffrn_reflns_theta_max 28.225
_diffrn_reflns_theta_min 1.428
_diffrn_source 'Elettra Synchrotron'
_diffrn_source_type 'XRD1 BL'
_diffrn_standards_decay_% 0
_diffrn_standards_interval_count 0
_diffrn_standards_number 0
_exptl_absorpt_coefficient_mu 0.304
_exptl_absorpt_correction_type none
_exptl_crystal_colour 'Dark purple'
_exptl_crystal_density_diffrn 1.567
_exptl_crystal_description Needle
_exptl_crystal_F_000 440
_exptl_crystal_size_max 1.000
_exptl_crystal_size_mid 0.020
_exptl_crystal_size_min 0.020
_refine_diff_density_max 0.624
_refine_diff_density_min -0.317
_refine_diff_density_rms 0.089
_refine_ls_extinction_coef .
_refine_ls_extinction_method none
_refine_ls_goodness_of_fit_ref 1.066
_refine_ls_hydrogen_treatment constr
_refine_ls_matrix_type full
_refine_ls_number_parameters 137
_refine_ls_number_reflns 2252
_refine_ls_number_restraints 0
_refine_ls_restrained_S_all 1.066
_refine_ls_R_factor_all 0.0469
_refine_ls_R_factor_gt 0.0431
_refine_ls_shift/su_max 0.000
_refine_ls_shift/su_mean 0.000
_refine_ls_structure_factor_coef Fsqd
_refine_ls_weighting_details 'w=1/[\s^2^(Fo^2^)+(0.0762P)^2^+0.2515P] where P=(Fo^2^+2Fc^2^)/3'
_refine_ls_weighting_scheme calc
_refine_ls_wR_factor_gt 0.1202
_refine_ls_wR_factor_ref 0.1238
_reflns_Friedel_coverage 0.000
_reflns_Friedel_fraction_full .
_reflns_Friedel_fraction_max .
_reflns_number_gt 1988
_reflns_number_total 2252
_reflns_threshold_expression 'I > 2\s(I)'
_cod_data_source_file J-Mater-Chem-C-2014-2-8089.cif
_cod_data_source_block Indigo100K
_cod_original_sg_symbol_H-M 'P 21/c'
_cod_database_code 7233858
_shelx_space_group_comment
;
The symmetry employed for this shelxl refinement is uniquely defined
by the following loop, which should always be used as a source of
symmetry information in preference to the above space-group names.
They are only intended as comments.
;
_shelx_estimated_absorpt_t_min 0.751
_shelx_estimated_absorpt_t_max 0.994
_shelxl_version_number 2014-3

loop_
_space_group_symop_operation_xyz
'x, y, z'
'-x, y+1/2, -z+1/2'
'-x, -y, -z'
'x, -y-1/2, z-1/2'

loop_
_atom_site_label
_atom_site_type_symbol
_atom_site_fract_x
_atom_site_fract_y
_atom_site_fract_z
_atom_site_U_iso_or_equiv
_atom_site_adp_type
_atom_site_occupancy
_atom_site_site_symmetry_order
_atom_site_calc_flag
_atom_site_refinement_flags_posn
_atom_site_refinement_flags_adp
_atom_site_refinement_flags_occupancy
_atom_site_disorder_assembly
_atom_site_disorder_group
C1 C 0.5022(2) -0.8962(3) 0.01644(5) 0.0134(3) Uani 1 1 d . . . . .
C2 C 0.6832(2) -0.7868(3) 0.04184(5) 0.0140(3) Uani 1 1 d . . . . .
O1 O 0.85525(16) -0.8639(2) 0.03518(4) 0.0184(2) Uani 1 1 d . . . . .
C3 C 0.60831(19) -0.5769(3) 0.07433(5) 0.0130(3) Uani 1 1 d . . . . .
C4 C 0.7051(2) -0.4075(3) 0.10790(5) 0.0150(3) Uani 1 1 d . . . . .
H4 H 0.8454 -0.4164 0.1125 0.018 Uiso 1 1 calc R U . . .
C5 C 0.59382(19) -0.2258(3) 0.13447(5) 0.0151(3) Uani 1 1 d . . . . .
H5 H 0.6585 -0.1112 0.1579 0.018 Uiso 1 1 calc R U . . .
C6 C 0.38513(18) -0.2079(3) 0.12735(5) 0.0121(3) Uani 1 1 d . . . . .
C7 C 0.28759(19) -0.3749(3) 0.09267(5) 0.0120(3) Uani 1 1 d . . . . .
H7 H 0.1481 -0.3608 0.0869 0.014 Uiso 1 1 calc R U . . .
C8 C 0.40100(19) -0.5616(3) 0.06701(5) 0.0119(3) Uani 1 1 d . . . . .
N1 N 0.33868(16) -0.7502(3) 0.03221(4) 0.0134(2) Uani 1 1 d . . . . .
H1 H 0.2151 -0.7738 0.0218 0.016 Uiso 1 1 calc R U . . .
C10 C 0.07511(19) 0.0792(3) 0.15013(5) 0.0110(3) Uani 1 1 d . . . . .
H10 H -0.0116 0.0271 0.1243 0.013 Uiso 1 1 calc R U . . .
C9 C 0.27249(19) -0.0150(3) 0.15691(5) 0.0126(3) Uani 1 1 d . . . . .
C11 C 0.0240(2) 0.2653(3) 0.18789(5) 0.0173(3) Uani 1 1 d . . . . .
H11 H -0.1026 0.3518 0.1897 0.021 Uiso 1 1 calc R U . . .
S1 S 0.38147(6) 0.12441(9) 0.20771(2) 0.02312(16) Uani 1 1 d . . . . .
C12 C 0.1737(2) 0.3065(3) 0.22092(6) 0.0211(3) Uani 1 1 d . . . . .
H12 H 0.1632 0.4230 0.2481 0.025 Uiso 1 1 calc R U . . .

loop_
_atom_site_aniso_label
_atom_site_aniso_U_11
_atom_site_aniso_U_22
_atom_site_aniso_U_33
_atom_site_aniso_U_23
_atom_site_aniso_U_13
_atom_site_aniso_U_12
C1 0.0118(6) 0.0146(6) 0.0142(6) 0.0031(5) 0.0041(4) 0.0039(4)
C2 0.0127(6) 0.0146(6) 0.0148(6) 0.0025(5) 0.0041(5) 0.0032(5)
O1 0.0120(5) 0.0220(6) 0.0215(5) -0.0007(4) 0.0053(4) 0.0061(4)
C3 0.0089(6) 0.0142(6) 0.0163(6) 0.0016(5) 0.0041(4) 0.0028(5)
C4 0.0081(6) 0.0160(6) 0.0210(7) 0.0009(5) 0.0037(5) 0.0003(4)
C5 0.0088(6) 0.0157(6) 0.0209(7) -0.0015(5) 0.0016(5) -0.0005(5)
C6 0.0096(6) 0.0117(6) 0.0151(6) 0.0011(5) 0.0033(4) 0.0006(4)
C7 0.0088(5) 0.0121(6) 0.0152(6) 0.0010(5) 0.0037(4) 0.0008(4)
C8 0.0104(6) 0.0126(6) 0.0130(6) 0.0024(5) 0.0032(4) 0.0014(4)
N1 0.0098(5) 0.0153(5) 0.0153(5) -0.0013(4) 0.0031(4) 0.0039(4)
C10 0.0111(6) 0.0086(5) 0.0133(6) -0.0017(4) 0.0038(4) 0.0016(4)
C9 0.0116(6) 0.0121(6) 0.0141(6) 0.0000(5) 0.0021(4) 0.0007(4)
C11 0.0142(6) 0.0159(7) 0.0222(7) 0.0003(5) 0.0064(5) 0.0029(5)
S1 0.0186(2) 0.0294(3) 0.0211(2) -0.00833(14) -0.00317(15) 0.00802(14)
C12 0.0231(7) 0.0214(7) 0.0190(7) -0.0040(6) 0.0042(5) 0.0061(6)

loop_
_atom_type_symbol
_atom_type_description
_atom_type_scat_dispersion_real
_atom_type_scat_dispersion_imag
_atom_type_scat_source
C C -0.0020 0.0016 'International Tables Vol C Tables 4.2.6.8 and 6.1.1.4'
N N -0.0030 0.0032 'International Tables Vol C Tables 4.2.6.8 and 6.1.1.4'
O O -0.0041 0.0059 'International Tables Vol C Tables 4.2.6.8 and 6.1.1.4'
S S 0.1028 0.1208 'International Tables Vol C Tables 4.2.6.8 and 6.1.1.4'
H H 0.0000 0.0000 'International Tables Vol C Tables 4.2.6.8 and 6.1.1.4'

loop_
_geom_angle_atom_site_label_1
_geom_angle_atom_site_label_2
_geom_angle_atom_site_label_3
_geom_angle
_geom_angle_site_symmetry_1
_geom_angle_site_symmetry_3
C1 C1 N1 125.91(17) 3_635 .
C1 C1 C2 125.67(16) 3_635 .
N1 C1 C2 108.42(12) . .
O1 C2 C3 130.24(13) . .
O1 C2 C1 125.45(13) . .
C3 C2 C1 104.32(11) . .
C4 C3 C8 120.63(12) . .
C4 C3 C2 131.49(12) . .
C8 C3 C2 107.88(12) . .
C5 C4 C3 118.89(13) . .
C5 C4 H4 120.6 . .
C3 C4 H4 120.6 . .
C4 C5 C6 121.00(13) . .
C4 C5 H5 119.5 . .
C6 C5 H5 119.5 . .
C7 C6 C5 120.14(12) . .
C7 C6 C9 120.71(11) . .
C5 C6 C9 119.15(12) . .
C8 C7 C6 118.16(12) . .
C8 C7 H7 120.9 . .
C6 C7 H7 120.9 . .
N1 C8 C7 128.69(12) . .
N1 C8 C3 110.18(11) . .
C7 C8 C3 121.13(12) . .
C8 N1 C1 109.16(11) . .
C8 N1 H1 125.4 . .
C1 N1 H1 125.4 . .
C9 C10 C11 110.29(12) . .
C9 C10 H10 124.9 . .
C11 C10 H10 124.9 . .
C10 C9 C6 128.79(12) . .
C10 C9 S1 111.24(9) . .
C6 C9 S1 119.96(10) . .
C12 C11 C10 113.77(12) . .
C12 C11 H11 123.1 . .
C10 C11 H11 123.1 . .
C12 S1 C9 92.79(7) . .
C11 C12 S1 111.91(11) . .
C11 C12 H12 124.0 . .
S1 C12 H12 124.0 . .

loop_
_geom_bond_atom_site_label_1
_geom_bond_atom_site_label_2
_geom_bond_distance
_geom_bond_site_symmetry_2
C1 C1 1.356(3) 3_635
C1 N1 1.3883(16) .
C1 C2 1.487(2) .
C2 O1 1.2355(17) .
C2 C3 1.4580(19) .
C3 C4 1.389(2) .
C3 C8 1.4058(17) .
C4 C5 1.3825(19) .
C4 H4 0.9500 .
C5 C6 1.4150(18) .
C5 H5 0.9500 .
C6 C7 1.4056(19) .
C6 C9 1.4687(18) .
C7 C8 1.3915(18) .
C7 H7 0.9500 .
C8 N1 1.3848(18) .
N1 H1 0.8800 .
C10 C9 1.4100(18) .
C10 C11 1.4354(18) .
C10 H10 0.9500 .
C9 S1 1.7176(14) .
C11 C12 1.361(2) .
C11 H11 0.9500 .
S1 C12 1.6993(15) .
C12 H12 0.9500 .
